data_7241069
loop_
_publ_author_name
'Coban, Mustafa Burak'
'Yahsi, Yasemin'
'Gungor, Elif'
'Kuru Alpaslan, Fatma'
'Kara Subasat, Hulya'

_publ_section_title
;
 Eu@PMMA and Sm@PMMA nanofibers prepared by electrospinning: structural,
 morphology, photoluminescence and magnetic properties
;
_journal_name_full CrystEngComm
_journal_paper_doi 10.1039/D0CE00507J
_journal_year 2020
_chemical_formula_moiety 'C16 H18 Eu O20 S2, 8(H2 O), 4(C10 H8 N2)'
_chemical_formula_sum 'C56 H66 Eu N8 O28 S2'
_chemical_formula_weight 1515.24
_space_group_crystal_system monoclinic
_space_group_IT_number 13
_space_group_name_Hall '-P 2yc'
_space_group_name_H-M_alt 'P 1 2/c 1'
_atom_sites_solution_hydrogens mixed
_atom_sites_solution_primary direct
_audit_creation_date 2019-01-21
_audit_creation_method
;
Olex2 1.2
(compiled 2018.05.29 svn.r3508 for OlexSys, GUI svn.r5506)
;
_audit_update_record
;
2020-02-10 deposited with the CCDC.	2020-08-14 downloaded from the CCDC.
;
_cell_angle_alpha 90
_cell_angle_beta 110.119(8)
_cell_angle_gamma 90
_cell_formula_units_Z 2
_cell_length_a 18.4741(12)
_cell_length_b 10.7522(12)
_cell_length_c 19.8687(14)
_cell_measurement_reflns_used 2850
_cell_measurement_temperature 293(2)
_cell_measurement_theta_max 25.9570
_cell_measurement_theta_min 3.7590
_cell_volume 3705.8(6)
_computing_cell_refinement
;
CrysAlisPro, Agilent Technologies,
Version 1.171.37.35 (release 13-08-2014 CrysAlis171 .NET)
(compiled Aug 13 2014,18:06:01)
;
_computing_data_collection
;
CrysAlisPro, Agilent Technologies,
Version 1.171.37.35 (release 13-08-2014 CrysAlis171 .NET)
(compiled Aug 13 2014,18:06:01)
;
_computing_data_reduction
;
CrysAlisPro, Agilent Technologies,
Version 1.171.37.35 (release 13-08-2014 CrysAlis171 .NET)
(compiled Aug 13 2014,18:06:01)
;
_computing_molecular_graphics 'Olex2 (Dolomanov et al., 2009)'
_computing_publication_material 'Olex2 (Dolomanov et al., 2009)'
_computing_structure_refinement 'ShelXL (Sheldrick, 2015)'
_computing_structure_solution 'SIR2004 (Burla et al.,  2007)'
_diffrn_ambient_temperature 293(2)
_diffrn_detector 'CCD plate'
_diffrn_detector_area_resol_mean 8.0667
_diffrn_detector_type Eos
_diffrn_measured_fraction_theta_full 0.986
_diffrn_measured_fraction_theta_max 0.985
_diffrn_measurement_details
;
#__ type_ start__ end____ width___ exp.time_
  1 omega  -20.00   82.00   1.0000   30.6250
omega____ theta____ kappa____ phi______ frames
    -       17.2817   19.0000 -150.0000 102

#__ type_ start__ end____ width___ exp.time_
  2 omega  -88.00   -5.00   1.0000   30.6250
omega____ theta____ kappa____ phi______ frames
    -      -19.3130  -57.0000  -30.0000 83

#__ type_ start__ end____ width___ exp.time_
  3 omega  -15.00   23.00   1.0000   30.6250
omega____ theta____ kappa____ phi______ frames
    -      -19.3130  -99.0000  150.0000 38
;
_diffrn_measurement_device 'four-circle diffractometer'
_diffrn_measurement_device_type 'Xcalibur, Eos'
_diffrn_measurement_method '\w scans'
_diffrn_orient_matrix_UB_11 -0.0072452000
_diffrn_orient_matrix_UB_12 -0.0091626000
_diffrn_orient_matrix_UB_13 0.0324249000
_diffrn_orient_matrix_UB_21 -0.0113125000
_diffrn_orient_matrix_UB_22 0.0632930000
_diffrn_orient_matrix_UB_23 -0.0004970000
_diffrn_orient_matrix_UB_31 -0.0385971000
_diffrn_orient_matrix_UB_32 -0.0165821000
_diffrn_orient_matrix_UB_33 -0.0197731000
_diffrn_radiation_monochromator graphite
_diffrn_radiation_probe x-ray
_diffrn_radiation_type MoK\a
_diffrn_radiation_wavelength 0.71073
_diffrn_reflns_av_R_equivalents 0.0671
_diffrn_reflns_av_unetI/netI 0.1280
_diffrn_reflns_Laue_measured_fraction_full 0.986
_diffrn_reflns_Laue_measured_fraction_max 0.985
_diffrn_reflns_limit_h_max 23
_diffrn_reflns_limit_h_min -17
_diffrn_reflns_limit_k_max 12
_diffrn_reflns_limit_k_min -13
_diffrn_reflns_limit_l_max 24
_diffrn_reflns_limit_l_min -24
_diffrn_reflns_number 14673
_diffrn_reflns_point_group_measured_fraction_full 0.986
_diffrn_reflns_point_group_measured_fraction_max 0.985
_diffrn_reflns_theta_full 26.000
_diffrn_reflns_theta_max 26.372
_diffrn_reflns_theta_min 3.473
_diffrn_source 'Enhance (Mo) X-ray Source'
_exptl_absorpt_coefficient_mu 0.983
_exptl_absorpt_correction_T_max 0.941
_exptl_absorpt_correction_T_min 0.763
_exptl_absorpt_correction_type analytical
_exptl_absorpt_process_details
;
CrysAlisPro, Agilent Technologies,
Version 1.171.37.35 (release 13-08-2014 CrysAlis171 .NET)
(compiled Aug 13 2014,18:06:01)
Analytical numeric absorption correction using a multifaceted crystal
			model based on expressions derived by R.C. Clark & J.S. Reid.
(Clark, R. C. & Reid, J. S. (1995). Acta Cryst. A51, 887-897)
Empirical absorption correction using spherical harmonics,
 implemented in SCALE3 ABSPACK scaling algorithm.
;
_exptl_crystal_colour colourless
_exptl_crystal_colour_primary colourless
_exptl_crystal_density_diffrn 1.358
_exptl_crystal_density_method 'not measured'
_exptl_crystal_description block
_exptl_crystal_F_000 1554
_exptl_crystal_size_max 0.3951
_exptl_crystal_size_mid 0.2151
_exptl_crystal_size_min 0.0846
_refine_diff_density_max 0.814
_refine_diff_density_min -1.002
_refine_diff_density_rms 0.097
_refine_ls_extinction_method none
_refine_ls_goodness_of_fit_ref 0.950
_refine_ls_hydrogen_treatment constr
_refine_ls_matrix_type full
_refine_ls_number_parameters 444
_refine_ls_number_reflns 7490
_refine_ls_number_restraints 0
_refine_ls_restrained_S_all 0.950
_refine_ls_R_factor_all 0.1079
_refine_ls_R_factor_gt 0.0606
_refine_ls_shift/su_max 0.000
_refine_ls_shift/su_mean 0.000
_refine_ls_structure_factor_coef Fsqd
_refine_ls_weighting_details 'w=1/[\s^2^(Fo^2^)+(0.0435P)^2^] where P=(Fo^2^+2Fc^2^)/3'
_refine_ls_weighting_scheme calc
_refine_ls_wR_factor_gt 0.1104
_refine_ls_wR_factor_ref 0.1283
_reflns_Friedel_coverage 0.000
_reflns_number_gt 4680
_reflns_number_total 7490
_reflns_threshold_expression 'I > 2\s(I)'
_cod_data_source_file d0ce00507j2.cif
_cod_data_source_block 1
_cod_database_code 7241069
_shelx_shelxl_version_number 2016/6
_chemical_oxdiff_formula 'C56 H60 Eu N8 O20 S2'
_shelx_space_group_comment
;
The symmetry employed for this shelxl refinement is uniquely defined
by the following loop, which should always be used as a source of
symmetry information in preference to the above space-group names.
They are only intended as comments.
;
_reflns_odcompleteness_completeness 99.15
_reflns_odcompleteness_iscentric 1
_reflns_odcompleteness_theta 26.32
_olex2_refinement_description
;
1. Fixed Uiso
 At 1.2 times of:
  All C(H) groups
 At 1.5 times of:
  All O(H,H) groups
2. Uiso/Uaniso restraints and constraints
O1 \\sim O2 \\sim O3 \\sim O13 \\sim O11 \\sim O12 \\sim O14: within 1.7A with
sigma of 0.04 and sigma for terminal atoms of 0.08
3.a Free rotating group:
 O13(H13A,H13B), O14(H14A,H14B), O11(H11A,H11B), O12(H12A,H12B)
3.b Rotating group:
 O1(H1A,H1B), O2(H2A,H2B), O3(H3A,H3B)
3.c Aromatic/amide H refined with riding coordinates:
 C4(H4), C6(H6), C7(H7), C9(H9), C10(H10), C12(H12), C13(H13), C14(H14),
 C15(H15), C17(H17), C18(H18), C19(H19), C20(H20), C22(H22), C23(H23), C24(H24),
  C25(H25), C27(H27), C28(H28)
;
_olex2_submission_special_instructions 'No special instructions were received'

loop_
_space_group_symop_operation_xyz
'x, y, z'
'-x, y, -z+1/2'
'-x, -y, -z'
'x, -y, z-1/2'

loop_
_atom_site_label
_atom_site_type_symbol
_atom_site_fract_x
_atom_site_fract_y
_atom_site_fract_z
_atom_site_U_iso_or_equiv
_atom_site_adp_type
_atom_site_occupancy
_atom_site_site_symmetry_order
_atom_site_calc_flag
_atom_site_refinement_flags_posn
_atom_site_refinement_flags_adp
_atom_site_refinement_flags_occupancy
_atom_site_disorder_assembly
_atom_site_disorder_group
Eu1 Eu 1.000000 0.44772(4) 0.750000 0.03771(14) Uani 1 2 d S T P . .
S1 S 0.75699(8) 0.2424(2) 0.74424(7) 0.0544(5) Uani 1 1 d . . . . .
O1 O 0.9900(2) 0.5996(4) 0.6605(2) 0.0605(12) Uani 1 1 d . U . . .
H1A H 1.002152 0.566797 0.626883 0.091 Uiso 1 1 d GR . . . .
H1B H 1.020364 0.659786 0.678549 0.091 Uiso 1 1 d GR . . . .
O2 O 0.8662(2) 0.5229(4) 0.7029(2) 0.0617(12) Uani 1 1 d . U . . .
H2A H 0.864528 0.601278 0.711964 0.093 Uiso 1 1 d GR . . . .
H2B H 0.838169 0.482809 0.722625 0.093 Uiso 1 1 d GR . . . .
O3 O 0.9209(2) 0.2887(4) 0.67731(18) 0.0540(11) Uani 1 1 d . U . . .
H3A H 0.904253 0.234684 0.703366 0.081 Uiso 1 1 d GR . . . .
H3B H 0.946365 0.244111 0.654227 0.081 Uiso 1 1 d GR . . . .
O4 O 0.93022(18) 0.3626(4) 0.82124(17) 0.0386(9) Uani 1 1 d . . . . .
O5 O 0.9815(2) 0.1888(4) 0.8771(2) 0.0551(11) Uani 1 1 d . . . . .
O6 O 0.8152(2) 0.1752(4) 0.72553(18) 0.0572(12) Uani 1 1 d . . . . .
O7 O 0.7517(2) 0.3692(5) 0.72120(19) 0.0641(13) Uani 1 1 d . . . . .
O8 O 0.6831(2) 0.1835(6) 0.72033(19) 0.0898(19) Uani 1 1 d . . . . .
O9 O 0.6141(2) 0.1927(5) 0.9260(2) 0.0681(14) Uani 1 1 d . . . . .
O10 O 0.6949(2) 0.2115(5) 1.0365(2) 0.0748(16) Uani 1 1 d . . . . .
C1 C 0.9297(3) 0.2702(6) 0.8576(3) 0.0346(13) Uani 1 1 d . . . . .
C2 C 0.8621(3) 0.2511(5) 0.8835(2) 0.0348(13) Uani 1 1 d . . . . .
C3 C 0.7857(3) 0.2439(5) 0.8390(2) 0.0362(13) Uani 1 1 d . . . . .
C4 C 0.7284(3) 0.2283(5) 0.8683(3) 0.0393(14) Uani 1 1 d . . . . .
H4 H 0.677428 0.219871 0.838234 0.047 Uiso 1 1 calc R . . . .
C5 C 0.7460(3) 0.2252(6) 0.9419(3) 0.0410(14) Uani 1 1 d . . . . .
C6 C 0.8209(3) 0.2313(6) 0.9859(3) 0.0468(16) Uani 1 1 d . . . . .
H6 H 0.833009 0.226588 1.035252 0.056 Uiso 1 1 calc R . . . .
C7 C 0.8786(3) 0.2445(6) 0.9578(3) 0.0444(15) Uani 1 1 d . . . . .
H7 H 0.929573 0.249203 0.988427 0.053 Uiso 1 1 calc R . . . .
C8 C 0.6822(3) 0.2099(6) 0.9727(3) 0.0471(15) Uani 1 1 d . . . . .
O13 O 1.0636(3) -0.1711(5) 0.8498(3) 0.0813(15) Uani 1 1 d . U . . .
H13A H 1.088271 -0.126764 0.829552 0.122 Uiso 1 1 d G . . . .
H13B H 1.016315 -0.150541 0.834263 0.122 Uiso 1 1 d G . . . .
O14 O 0.7773(3) 0.7331(6) 0.6770(3) 0.0941(17) Uani 1 1 d . U . . .
H14A H 0.744849 0.760736 0.695053 0.141 Uiso 1 1 d G . . . .
H14B H 0.760607 0.745985 0.632068 0.141 Uiso 1 1 d G . . . .
O11 O 0.8651(4) -0.0718(5) 0.7442(3) 0.1002(18) Uani 1 1 d . U . . .
H11A H 0.850845 0.003667 0.737260 0.150 Uiso 1 1 d G . . . .
H11B H 0.896426 -0.080487 0.786815 0.150 Uiso 1 1 d G . . . .
O12 O 0.9551(3) -0.0543(5) 0.8911(3) 0.0899(16) Uani 1 1 d . U . . .
H12A H 0.928494 -0.070125 0.917563 0.135 Uiso 1 1 d G . . . .
H12B H 0.966075 0.022678 0.893776 0.135 Uiso 1 1 d G . . . .
N1 N 0.9114(3) 0.6038(5) 0.9196(3) 0.0616(15) Uani 1 1 d . . . . .
N2 N 0.5683(3) 0.5133(6) 0.9919(3) 0.0652(16) Uani 1 1 d . . . . .
C9 C 0.8438(4) 0.6018(7) 0.8695(3) 0.070(2) Uani 1 1 d . . . . .
H9 H 0.841636 0.612388 0.822412 0.085 Uiso 1 1 calc R . . . .
C10 C 0.7751(3) 0.5851(7) 0.8814(3) 0.063(2) Uani 1 1 d . . . . .
H10 H 0.728532 0.586720 0.843401 0.076 Uiso 1 1 calc R . . . .
C11 C 0.7765(3) 0.5661(6) 0.9499(2) 0.0405(14) Uani 1 1 d . . . . .
C12 C 0.8474(3) 0.5672(7) 1.0036(3) 0.0589(19) Uani 1 1 d . . . . .
H12 H 0.851273 0.556037 1.051140 0.071 Uiso 1 1 calc R . . . .
C13 C 0.9122(3) 0.5848(7) 0.9863(3) 0.067(2) Uani 1 1 d . . . . .
H13 H 0.959647 0.583476 1.023148 0.080 Uiso 1 1 calc R . . . .
C14 C 0.5699(4) 0.5052(9) 0.9268(4) 0.093(3) Uani 1 1 d . . . . .
H14 H 0.524541 0.487170 0.889303 0.112 Uiso 1 1 calc R . . . .
C15 C 0.6368(3) 0.5226(8) 0.9124(3) 0.084(3) Uani 1 1 d . . . . .
H15 H 0.635731 0.516670 0.865361 0.101 Uiso 1 1 calc R . . . .
C16 C 0.7046(3) 0.5484(6) 0.9657(3) 0.0427(13) Uani 1 1 d . . . . .
C17 C 0.7021(3) 0.5527(7) 1.0335(3) 0.068(2) Uani 1 1 d . . . . .
H17 H 0.746864 0.567092 1.072359 0.082 Uiso 1 1 calc R . . . .
C18 C 0.6326(4) 0.5355(8) 1.0443(3) 0.076(2) Uani 1 1 d . . . . .
H18 H 0.631796 0.540037 1.090796 0.091 Uiso 1 1 calc R . . . .
N3 N 0.8335(3) 0.0901(5) 0.4406(3) 0.0616(15) Uani 1 1 d . . . . .
N4 N 0.4946(3) 0.1668(6) 0.5225(3) 0.0603(15) Uani 1 1 d . . . . .
C19 C 0.7652(4) 0.0904(6) 0.3896(3) 0.064(2) Uani 1 1 d . . . . .
H19 H 0.762960 0.081748 0.342324 0.076 Uiso 1 1 calc R . . . .
C20 C 0.6967(3) 0.1029(6) 0.4027(3) 0.0582(18) Uani 1 1 d . . . . .
H20 H 0.650068 0.104090 0.364670 0.070 Uiso 1 1 calc R . . . .
C21 C 0.6976(3) 0.1137(6) 0.4719(3) 0.0457(15) Uani 1 1 d . . . . .
C22 C 0.7682(3) 0.1111(7) 0.5241(3) 0.062(2) Uani 1 1 d . . . . .
H22 H 0.772242 0.116653 0.572022 0.075 Uiso 1 1 calc R . . . .
C23 C 0.8341(3) 0.1002(7) 0.5064(4) 0.072(2) Uani 1 1 d . . . . .
H23 H 0.881561 0.100093 0.543335 0.087 Uiso 1 1 calc R . . . .
C24 C 0.4924(3) 0.1761(8) 0.4562(3) 0.079(3) Uani 1 1 d . . . . .
H24 H 0.445777 0.194900 0.420557 0.095 Uiso 1 1 calc R . . . .
C25 C 0.5569(3) 0.1588(8) 0.4372(3) 0.070(2) Uani 1 1 d . . . . .
H25 H 0.553566 0.166769 0.389576 0.085 Uiso 1 1 calc R . . . .
C26 C 0.6258(3) 0.1300(6) 0.4888(3) 0.0427(14) Uani 1 1 d . . . . .
C27 C 0.6252(3) 0.1181(9) 0.5555(3) 0.087(3) Uani 1 1 d . . . . .
H27 H 0.670180 0.095265 0.592117 0.105 Uiso 1 1 calc R . . . .
C28 C 0.5591(4) 0.1390(9) 0.5711(3) 0.092(3) Uani 1 1 d . . . . .
H28 H 0.561207 0.132695 0.618450 0.110 Uiso 1 1 calc R . . . .

loop_
_atom_site_aniso_label
_atom_site_aniso_U_11
_atom_site_aniso_U_22
_atom_site_aniso_U_33
_atom_site_aniso_U_23
_atom_site_aniso_U_13
_atom_site_aniso_U_12
Eu1 0.0361(2) 0.0459(3) 0.0402(2) 0.000 0.02480(16) 0.000
S1 0.0362(8) 0.0942(16) 0.0369(8) -0.0043(9) 0.0178(6) -0.0127(9)
O1 0.070(3) 0.053(3) 0.085(3) 0.013(2) 0.060(2) 0.011(2)
O2 0.051(2) 0.068(3) 0.077(3) 0.024(3) 0.037(2) 0.010(2)
O3 0.052(2) 0.063(3) 0.063(2) -0.016(2) 0.0393(19) -0.014(2)
O4 0.0361(19) 0.046(3) 0.0408(19) 0.005(2) 0.0218(15) -0.0034(18)
O5 0.042(2) 0.058(3) 0.077(3) 0.023(2) 0.036(2) 0.007(2)
O6 0.051(2) 0.081(4) 0.052(2) -0.016(2) 0.0339(18) -0.013(2)
O7 0.050(2) 0.094(4) 0.052(2) 0.026(3) 0.0232(19) 0.021(3)
O8 0.048(2) 0.175(6) 0.051(2) -0.030(3) 0.0234(19) -0.053(3)
O9 0.042(2) 0.113(5) 0.060(2) 0.004(3) 0.031(2) -0.010(3)
O10 0.059(3) 0.127(5) 0.054(3) -0.005(3) 0.040(2) -0.013(3)
C1 0.030(3) 0.042(4) 0.034(3) -0.004(3) 0.014(2) -0.006(3)
C2 0.034(3) 0.037(4) 0.039(3) 0.001(3) 0.021(2) -0.003(3)
C3 0.032(3) 0.039(4) 0.043(3) 0.003(3) 0.020(2) -0.003(3)
C4 0.027(3) 0.046(4) 0.050(3) -0.001(3) 0.020(2) 0.001(3)
C5 0.040(3) 0.051(4) 0.044(3) 0.006(3) 0.029(2) 0.002(3)
C6 0.044(3) 0.067(5) 0.038(3) 0.000(3) 0.024(3) -0.006(3)
C7 0.036(3) 0.062(5) 0.035(3) 0.007(3) 0.012(2) -0.004(3)
C8 0.050(4) 0.049(4) 0.054(4) -0.001(3) 0.033(3) -0.005(3)
O13 0.074(3) 0.079(4) 0.100(4) -0.003(3) 0.041(3) -0.009(3)
O14 0.093(4) 0.101(5) 0.090(3) 0.018(4) 0.034(3) 0.021(3)
O11 0.116(5) 0.090(5) 0.099(4) -0.013(4) 0.042(3) 0.003(4)
O12 0.090(4) 0.065(4) 0.155(5) 0.002(4) 0.094(3) 0.003(3)
N1 0.055(3) 0.070(4) 0.077(4) -0.018(3) 0.045(3) -0.007(3)
N2 0.048(3) 0.079(5) 0.080(4) -0.004(3) 0.036(3) -0.009(3)
C9 0.071(5) 0.096(7) 0.062(4) 0.003(4) 0.047(4) 0.007(4)
C10 0.046(3) 0.100(7) 0.049(3) -0.002(4) 0.023(3) 0.003(4)
C11 0.041(3) 0.049(4) 0.036(3) -0.011(3) 0.021(2) -0.002(3)
C12 0.044(3) 0.094(6) 0.047(3) -0.015(4) 0.026(3) -0.018(4)
C13 0.043(3) 0.093(7) 0.070(4) -0.025(4) 0.027(3) -0.011(4)
C14 0.048(4) 0.163(10) 0.073(5) -0.030(5) 0.027(3) -0.028(5)
C15 0.044(4) 0.159(9) 0.054(4) -0.018(5) 0.024(3) -0.015(4)
C16 0.038(3) 0.051(4) 0.047(3) -0.005(3) 0.025(2) -0.001(3)
C17 0.044(3) 0.114(7) 0.054(3) 0.005(4) 0.027(3) -0.007(4)
C18 0.059(4) 0.121(8) 0.063(4) 0.011(5) 0.040(3) 0.004(5)
N3 0.056(3) 0.059(4) 0.088(4) -0.007(3) 0.048(3) 0.001(3)
N4 0.044(3) 0.085(5) 0.063(3) -0.007(3) 0.033(3) -0.002(3)
C19 0.071(4) 0.074(6) 0.067(4) -0.005(4) 0.050(4) 0.002(4)
C20 0.045(3) 0.080(6) 0.057(4) -0.002(4) 0.027(3) 0.006(3)
C21 0.038(3) 0.055(4) 0.050(3) -0.010(3) 0.024(3) -0.006(3)
C22 0.042(3) 0.094(6) 0.058(4) -0.015(4) 0.026(3) 0.004(4)
C23 0.037(3) 0.101(7) 0.081(5) -0.018(4) 0.023(3) 0.000(4)
C24 0.040(3) 0.142(9) 0.054(4) 0.005(5) 0.014(3) 0.007(4)
C25 0.054(4) 0.118(7) 0.046(3) 0.002(4) 0.025(3) 0.007(4)
C26 0.037(3) 0.052(4) 0.045(3) -0.012(3) 0.021(2) -0.006(3)
C27 0.042(3) 0.177(9) 0.046(3) -0.001(5) 0.020(3) 0.022(5)
C28 0.051(4) 0.188(10) 0.041(3) -0.016(5) 0.022(3) 0.006(5)

loop_
_atom_type_symbol
_atom_type_description
_atom_type_scat_dispersion_real
_atom_type_scat_dispersion_imag
_atom_type_scat_source
C C 0.0033 0.0016 'International Tables Vol C Tables 4.2.6.8 and 6.1.1.4'
H H 0.0000 0.0000 'International Tables Vol C Tables 4.2.6.8 and 6.1.1.4'
Eu Eu -0.1578 3.6682 'International Tables Vol C Tables 4.2.6.8 and 6.1.1.4'
N N 0.0061 0.0033 'International Tables Vol C Tables 4.2.6.8 and 6.1.1.4'
O O 0.0106 0.0060 'International Tables Vol C Tables 4.2.6.8 and 6.1.1.4'
S S 0.1246 0.1234 'International Tables Vol C Tables 4.2.6.8 and 6.1.1.4'

loop_
_exptl_crystal_face_index_h
_exptl_crystal_face_index_k
_exptl_crystal_face_index_l
_exptl_crystal_face_perp_dist
_exptl_oxdiff_crystal_face_indexfrac_h
_exptl_oxdiff_crystal_face_indexfrac_k
_exptl_oxdiff_crystal_face_indexfrac_l
_exptl_oxdiff_crystal_face_x
_exptl_oxdiff_crystal_face_y
_exptl_oxdiff_crystal_face_z
-24 3 -1 0.1943 -23.9810 2.8796 -1.0524 0.1132 0.4541 0.8987
24 -3 1 0.1943 23.9810 -2.8796 1.0524 -0.1132 -0.4541 -0.8987
-1 14 10 0.0426 -1.0950 13.9697 9.9851 0.2037 0.8916 -0.3868
-1 -14 -10 0.0513 -0.9023 -13.9788 -9.9891 -0.1893 -0.8696 0.4641
-22 -7 17 0.1544 -21.9710 -7.0410 16.9697 0.7739 -0.2055 0.6292
24 6 -9 0.1802 23.9557 6.0698 -8.9617 -0.5198 0.1176 -0.8481
0 -3 26 0.0938 -0.0423 -2.9363 26.0127 0.8707 -0.1983 -0.4640
-1 3 -26 0.1063 -0.9564 2.9318 -26.0147 -0.8635 0.2093 0.5027
1 14 -11 0.0574 0.9492 13.9353 -11.0183 -0.4918 0.8767 -0.0498
1 -14 11 0.0542 1.0481 -13.9263 11.0223 0.4774 -0.8988 -0.0275
-25 0 16 0.1765 -25.0017 -0.0798 15.9551 0.6992 0.2699 0.6508
2 -15 2 0.0315 2.0721 -14.9371 2.0224 0.1874 -0.9699 0.1277
-2 15 -2 0.0531 -2.0721 14.9371 -2.0224 -0.1874 0.9699 -0.1277
20 -9 -16 0.1394 20.0561 -8.9130 -15.9546 -0.5810 -0.7831 -0.3108

loop_
_geom_angle_atom_site_label_1
_geom_angle_atom_site_label_2
_geom_angle_atom_site_label_3
_geom_angle
_geom_angle_site_symmetry_1
_geom_angle_site_symmetry_3
_geom_angle_publ_flag
O1 Eu1 O1 93.1(2) 2_756 . ?
O1 Eu1 H1A 108.8 2_756 . ?
O1 Eu1 H1A 16.8 . . ?
O1 Eu1 H1B 80.2 2_756 . ?
O1 Eu1 H1B 16.8 . . ?
O1 Eu1 O2 71.32(13) 2_756 2_756 ?
O1 Eu1 O2 82.42(14) . 2_756 ?
O1 Eu1 O2 82.42(14) 2_756 . ?
O1 Eu1 O2 71.33(13) . . ?
O1 Eu1 O3 145.06(11) 2_756 . ?
O1 Eu1 O3 99.54(15) 2_756 2_756 ?
O1 Eu1 O3 99.55(15) . . ?
O1 Eu1 O3 145.06(11) . 2_756 ?
O1 Eu1 O4 141.71(12) 2_756 2_756 ?
O1 Eu1 O4 141.71(12) . . ?
O1 Eu1 O4 74.91(13) 2_756 . ?
O1 Eu1 O4 74.91(13) . 2_756 ?
H1A Eu1 H1B 29.0 . . ?
O2 Eu1 H1A 80.2 . . ?
O2 Eu1 H1A 82.3 2_756 . ?
O2 Eu1 H1B 80.3 . . ?
O2 Eu1 H1B 68.3 2_756 . ?
O2 Eu1 O2 141.6(2) 2_756 . ?
O3 Eu1 H1A 89.3 . . ?
O3 Eu1 H1A 132.3 2_756 . ?
O3 Eu1 H1B 137.3 2_756 . ?
O3 Eu1 H1B 116.2 . . ?
O3 Eu1 O2 142.39(13) 2_756 . ?
O3 Eu1 O2 71.27(14) . . ?
O3 Eu1 O2 71.27(14) 2_756 2_756 ?
O3 Eu1 O2 142.39(13) . 2_756 ?
O3 Eu1 O3 88.46(19) . 2_756 ?
O3 Eu1 O4 73.22(12) 2_756 . ?
O3 Eu1 O4 75.06(12) 2_756 2_756 ?
O3 Eu1 O4 75.06(12) . . ?
O3 Eu1 O4 73.22(12) . 2_756 ?
O4 Eu1 H1A 150.5 . . ?
O4 Eu1 H1A 58.8 2_756 . ?
O4 Eu1 H1B 79.5 2_756 . ?
O4 Eu1 H1B 144.0 . . ?
O4 Eu1 O2 71.11(12) 2_756 2_756 ?
O4 Eu1 O2 125.06(12) . 2_756 ?
O4 Eu1 O2 125.06(12) 2_756 . ?
O4 Eu1 O2 71.11(12) . . ?
O4 Eu1 O4 135.16(19) . 2_756 ?
O6 S1 C3 107.5(2) . . ?
O7 S1 O6 111.7(2) . . ?
O7 S1 C3 107.1(3) . . ?
O8 S1 O6 113.7(3) . . ?
O8 S1 O7 111.3(3) . . ?
O8 S1 C3 105.1(2) . . ?
Eu1 O1 H1A 109.2 . . ?
Eu1 O1 H1B 109.7 . . ?
H1A O1 H1B 109.4 . . ?
Eu1 O2 H2A 110.1 . . ?
Eu1 O2 H2B 110.1 . . ?
H2A O2 H2B 108.8 . . ?
Eu1 O3 H3A 111.9 . . ?
Eu1 O3 H3B 111.8 . . ?
H3A O3 H3B 106.9 . . ?
C1 O4 Eu1 140.3(3) . . ?
O4 C1 O5 125.7(5) . . ?
O4 C1 C2 118.8(5) . . ?
O5 C1 C2 115.5(5) . . ?
C3 C2 C1 124.5(4) . . ?
C3 C2 C7 118.3(4) . . ?
C7 C2 C1 117.1(4) . . ?
C2 C3 S1 123.1(4) . . ?
C4 C3 S1 117.0(4) . . ?
C4 C3 C2 119.8(4) . . ?
C3 C4 H4 119.6 . . ?
C3 C4 C5 120.8(4) . . ?
C5 C4 H4 119.6 . . ?
C4 C5 C8 119.9(5) . . ?
C6 C5 C4 119.6(4) . . ?
C6 C5 C8 120.5(5) . . ?
C5 C6 H6 119.8 . . ?
C5 C6 C7 120.4(5) . . ?
C7 C6 H6 119.8 . . ?
C2 C7 H7 119.5 . . ?
C6 C7 C2 121.0(4) . . ?
C6 C7 H7 119.5 . . ?
O9 C8 C5 115.1(5) . . ?
O10 C8 O9 123.0(5) . . ?
O10 C8 C5 121.8(5) . . ?
H13A O13 H13B 109.5 . . ?
H14A O14 H14B 109.5 . . ?
H11A O11 H11B 109.5 . . ?
H12A O12 H12B 109.5 . . ?
C9 N1 C13 115.8(5) . . ?
C18 N2 C14 118.6(5) . . ?
N1 C9 H9 117.7 . . ?
N1 C9 C10 124.6(6) . . ?
C10 C9 H9 117.7 . . ?
C9 C10 H10 120.4 . . ?
C11 C10 C9 119.1(5) . . ?
C11 C10 H10 120.4 . . ?
C10 C11 C12 117.3(5) . . ?
C10 C11 C16 121.3(5) . . ?
C12 C11 C16 121.4(4) . . ?
C11 C12 H12 120.4 . . ?
C13 C12 C11 119.1(5) . . ?
C13 C12 H12 120.4 . . ?
N1 C13 C12 124.1(6) . . ?
N1 C13 H13 118.0 . . ?
C12 C13 H13 118.0 . . ?
N2 C14 H14 119.2 . . ?
N2 C14 C15 121.7(6) . . ?
C15 C14 H14 119.2 . . ?
C14 C15 H15 119.4 . . ?
C16 C15 C14 121.2(5) . . ?
C16 C15 H15 119.4 . . ?
C15 C16 C11 121.0(4) . . ?
C15 C16 C17 116.0(5) . . ?
C17 C16 C11 122.9(5) . . ?
C16 C17 H17 120.1 . . ?
C16 C17 C18 119.8(5) . . ?
C18 C17 H17 120.1 . . ?
N2 C18 C17 122.6(6) . . ?
N2 C18 H18 118.7 . . ?
C17 C18 H18 118.7 . . ?
C23 N3 C19 116.4(5) . . ?
C28 N4 C24 118.3(5) . . ?
N3 C19 H19 118.3 . . ?
N3 C19 C20 123.4(5) . . ?
C20 C19 H19 118.3 . . ?
C19 C20 H20 120.0 . . ?
C21 C20 C19 120.0(5) . . ?
C21 C20 H20 120.0 . . ?
C20 C21 C26 122.1(5) . . ?
C22 C21 C20 116.1(5) . . ?
C22 C21 C26 121.8(5) . . ?
C21 C22 H22 119.9 . . ?
C21 C22 C23 120.3(5) . . ?
C23 C22 H22 119.9 . . ?
N3 C23 C22 123.8(6) . . ?
N3 C23 H23 118.1 . . ?
C22 C23 H23 118.1 . . ?
N4 C24 H24 118.8 . . ?
N4 C24 C25 122.4(5) . . ?
C25 C24 H24 118.8 . . ?
C24 C25 H25 120.2 . . ?
C26 C25 C24 119.5(5) . . ?
C26 C25 H25 120.2 . . ?
C25 C26 C21 122.0(5) . . ?
C27 C26 C21 121.7(5) . . ?
C27 C26 C25 116.3(5) . . ?
C26 C27 H27 119.4 . . ?
C26 C27 C28 121.2(6) . . ?
C28 C27 H27 119.4 . . ?
N4 C28 C27 122.2(5) . . ?
N4 C28 H28 118.9 . . ?
C27 C28 H28 118.9 . . ?

loop_
_geom_bond_atom_site_label_1
_geom_bond_atom_site_label_2
_geom_bond_distance
_geom_bond_site_symmetry_2
_geom_bond_publ_flag
Eu1 O1 2.374(4) 2_756 ?
Eu1 O1 2.374(4) . ?
Eu1 H1A 2.7734 . ?
Eu1 H1B 2.7791 . ?
Eu1 O2 2.460(4) 2_756 ?
Eu1 O2 2.460(4) . ?
Eu1 O3 2.386(4) 2_756 ?
Eu1 O3 2.386(4) . ?
Eu1 O4 2.400(3) 2_756 ?
Eu1 O4 2.400(3) . ?
S1 O6 1.447(4) . ?
S1 O7 1.431(5) . ?
S1 O8 1.429(4) . ?
S1 C3 1.772(5) . ?
O1 H1A 0.8508 . ?
O1 H1B 0.8507 . ?
O2 H2A 0.8643 . ?
O2 H2B 0.8643 . ?
O3 H3A 0.8992 . ?
O3 H3B 0.9005 . ?
O4 C1 1.230(6) . ?
O5 C1 1.256(6) . ?
O9 C8 1.294(6) . ?
O10 C8 1.206(6) . ?
C1 C2 1.519(6) . ?
C2 C3 1.385(6) . ?
C2 C7 1.402(6) . ?
C3 C4 1.383(6) . ?
C4 H4 0.9300 . ?
C4 C5 1.385(6) . ?
C5 C6 1.361(7) . ?
C5 C8 1.512(7) . ?
C6 H6 0.9300 . ?
C6 C7 1.371(6) . ?
C7 H7 0.9300 . ?
O13 H13A 0.8493 . ?
O13 H13B 0.8502 . ?
O14 H14A 0.8500 . ?
O14 H14B 0.8501 . ?
O11 H11A 0.8497 . ?
O11 H11B 0.8506 . ?
O12 H12A 0.8502 . ?
O12 H12B 0.8498 . ?
N1 C9 1.302(7) . ?
N1 C13 1.335(7) . ?
N2 C14 1.307(7) . ?
N2 C18 1.304(8) . ?
C9 H9 0.9300 . ?
C9 C10 1.380(8) . ?
C10 H10 0.9300 . ?
C10 C11 1.366(7) . ?
C11 C12 1.377(7) . ?
C11 C16 1.479(6) . ?
C12 H12 0.9300 . ?
C12 C13 1.367(7) . ?
C13 H13 0.9300 . ?
C14 H14 0.9300 . ?
C14 C15 1.375(8) . ?
C15 H15 0.9300 . ?
C15 C16 1.362(7) . ?
C16 C17 1.366(7) . ?
C17 H17 0.9300 . ?
C17 C18 1.384(7) . ?
C18 H18 0.9300 . ?
N3 C19 1.320(8) . ?
N3 C23 1.307(7) . ?
N4 C24 1.308(7) . ?
N4 C28 1.285(7) . ?
C19 H19 0.9300 . ?
C19 C20 1.383(7) . ?
C20 H20 0.9300 . ?
C20 C21 1.375(7) . ?
C21 C22 1.359(7) . ?
C21 C26 1.486(7) . ?
C22 H22 0.9300 . ?
C22 C23 1.385(7) . ?
C23 H23 0.9300 . ?
C24 H24 0.9300 . ?
C24 C25 1.381(7) . ?
C25 H25 0.9300 . ?
C25 C26 1.367(7) . ?
C26 C27 1.336(7) . ?
C27 H27 0.9300 . ?
C27 C28 1.377(8) . ?
C28 H28 0.9300 . ?

loop_
_geom_torsion_atom_site_label_1
_geom_torsion_atom_site_label_2
_geom_torsion_atom_site_label_3
_geom_torsion_atom_site_label_4
_geom_torsion
_geom_torsion_site_symmetry_1
_geom_torsion_site_symmetry_2
_geom_torsion_site_symmetry_3
_geom_torsion_site_symmetry_4
_geom_torsion_publ_flag
Eu1 O4 C1 O5 11.3(9) . . . . ?
Eu1 O4 C1 C2 -170.0(3) . . . . ?
S1 C3 C4 C5 178.4(5) . . . . ?
O4 C1 C2 C3 57.3(7) . . . . ?
O4 C1 C2 C7 -120.6(6) . . . . ?
O5 C1 C2 C3 -123.9(6) . . . . ?
O5 C1 C2 C7 58.3(7) . . . . ?
O6 S1 C3 C2 34.9(6) . . . . ?
O6 S1 C3 C4 -140.5(4) . . . . ?
O7 S1 C3 C2 -85.2(5) . . . . ?
O7 S1 C3 C4 99.4(5) . . . . ?
O8 S1 C3 C2 156.3(5) . . . . ?
O8 S1 C3 C4 -19.1(6) . . . . ?
C1 C2 C3 S1 5.7(8) . . . . ?
C1 C2 C3 C4 -179.0(5) . . . . ?
C1 C2 C7 C6 177.9(6) . . . . ?
C2 C3 C4 C5 2.8(9) . . . . ?
C3 C2 C7 C6 0.0(9) . . . . ?
C3 C4 C5 C6 -3.2(9) . . . . ?
C3 C4 C5 C8 179.1(5) . . . . ?
C4 C5 C6 C7 2.0(9) . . . . ?
C4 C5 C8 O9 4.3(9) . . . . ?
C4 C5 C8 O10 -177.1(6) . . . . ?
C5 C6 C7 C2 -0.4(10) . . . . ?
C6 C5 C8 O9 -173.4(6) . . . . ?
C6 C5 C8 O10 5.2(10) . . . . ?
C7 C2 C3 S1 -176.4(5) . . . . ?
C7 C2 C3 C4 -1.1(8) . . . . ?
C8 C5 C6 C7 179.7(6) . . . . ?
N1 C9 C10 C11 -1.7(12) . . . . ?
N2 C14 C15 C16 0.4(14) . . . . ?
C9 N1 C13 C12 -1.7(11) . . . . ?
C9 C10 C11 C12 1.2(10) . . . . ?
C9 C10 C11 C16 179.6(6) . . . . ?
C10 C11 C12 C13 -1.1(10) . . . . ?
C10 C11 C16 C15 14.9(10) . . . . ?
C10 C11 C16 C17 -167.2(7) . . . . ?
C11 C12 C13 N1 1.4(11) . . . . ?
C11 C16 C17 C18 179.9(7) . . . . ?
C12 C11 C16 C15 -166.7(7) . . . . ?
C12 C11 C16 C17 11.1(10) . . . . ?
C13 N1 C9 C10 1.8(11) . . . . ?
C14 N2 C18 C17 1.0(12) . . . . ?
C14 C15 C16 C11 179.5(7) . . . . ?
C14 C15 C16 C17 1.5(12) . . . . ?
C15 C16 C17 C18 -2.2(11) . . . . ?
C16 C11 C12 C13 -179.5(6) . . . . ?
C16 C17 C18 N2 1.0(13) . . . . ?
C18 N2 C14 C15 -1.7(13) . . . . ?
N3 C19 C20 C21 -1.2(11) . . . . ?
N4 C24 C25 C26 0.6(13) . . . . ?
C19 N3 C23 C22 -0.1(11) . . . . ?
C19 C20 C21 C22 0.0(10) . . . . ?
C19 C20 C21 C26 178.7(6) . . . . ?
C20 C21 C22 C23 1.0(10) . . . . ?
C20 C21 C26 C25 -12.7(10) . . . . ?
C20 C21 C26 C27 167.8(8) . . . . ?
C21 C22 C23 N3 -1.0(12) . . . . ?
C21 C26 C27 C28 177.0(7) . . . . ?
C22 C21 C26 C25 165.9(7) . . . . ?
C22 C21 C26 C27 -13.7(10) . . . . ?
C23 N3 C19 C20 1.2(10) . . . . ?
C24 N4 C28 C27 -0.4(13) . . . . ?
C24 C25 C26 C21 -178.4(7) . . . . ?
C24 C25 C26 C27 1.2(11) . . . . ?
C25 C26 C27 C28 -2.6(12) . . . . ?
C26 C21 C22 C23 -177.6(7) . . . . ?
C26 C27 C28 N4 2.3(14) . . . . ?
C28 N4 C24 C25 -1.0(12) . . . . ?

loop_
_smtbx_masks_void_nr
_smtbx_masks_void_average_x
_smtbx_masks_void_average_y
_smtbx_masks_void_average_z
_smtbx_masks_void_volume
_smtbx_masks_void_count_electrons
_smtbx_masks_void_content
1 0.000 -0.061 0.250 11.6 2.2 ?
2 0.000 0.061 0.750 11.6 3.1 ?
3 0.500 -0.343 0.250 290.1 83.9 '7 H2O'
4 0.500 -0.227 0.750 290.1 83.9 '7 H2O'
